data_2228990
loop_
_publ_author_name
'Xu, Nan'
'Powell, Douglas R.'
'Richter-Addo, George B.'

_publ_section_title
;
 [5,10,15,20-Tetrakis(4-methoxyphenyl)porphyrinato-\k^4^<i>N</i>,<i>N</i>',<i>N</i>'',<i>N</i>'''](trifluoromethanesulfonato-\k<i>O</i>)iron(III)
;
_journal_coeditor_code BV2171
_journal_issue 2
_journal_name_full 'Acta Crystallographica Section E'
_journal_page_first m268
_journal_paper_doi 10.1107/S1600536811001395
_journal_volume 67
_journal_year 2011
_chemical_formula_iupac '[Fe (C F3 O3 S) (C48 H36 N4 O4)]'
_chemical_formula_moiety 'C49 H36 F3 Fe N4 O7 S'
_chemical_formula_sum 'C49 H36 F3 Fe N4 O7 S'
_chemical_formula_weight 937.73
_chemical_name_systematic
;
[5,10,15,20-Tetrakis(4-methoxyphenyl)porphyrinato-
\k^4^<i>N</i>,<i>N</i>',<i>N</i>'',<i>N</i>'''](trifluoromethanesulfonato-
\k<i>O</i>)iron(III)
;
_space_group_IT_number 2
_symmetry_cell_setting triclinic
_symmetry_space_group_name_Hall '-P 1'
_symmetry_space_group_name_H-M 'P -1'
_atom_sites_solution_hydrogens geom
_atom_sites_solution_primary direct
_atom_sites_solution_secondary difmap
_audit_creation_method SHELXL-97
_cell_angle_alpha 90.080(2)
_cell_angle_beta 112.534(2)
_cell_angle_gamma 103.483(3)
_cell_formula_units_Z 2
_cell_length_a 12.5265(14)
_cell_length_b 13.2725(16)
_cell_length_c 14.0220(17)
_cell_measurement_reflns_used 5786
_cell_measurement_temperature 100(2)
_cell_measurement_theta_max 28.23
_cell_measurement_theta_min 2.35
_cell_volume 2083.2(4)
_computing_cell_refinement 'SAINT (Bruker, 2007)'
_computing_data_collection 'SMART (Bruker, 2007)'
_computing_data_reduction 'SAINT (Bruker, 2007)'
_computing_molecular_graphics 'SHELXTL (Sheldrick, 2008)'
_computing_publication_material 'SHELXTL (Sheldrick, 2008)'
_computing_structure_refinement 'SHELXTL (Sheldrick, 2008)'
_computing_structure_solution 'SHELXTL (Sheldrick, 2008)'
_diffrn_ambient_temperature 100(2)
_diffrn_measured_fraction_theta_full 1.000
_diffrn_measured_fraction_theta_max 0.999
_diffrn_measurement_device_type 'Bruker SMART APEX CCD'
_diffrn_measurement_method '\f and \w'
_diffrn_radiation_monochromator graphite
_diffrn_radiation_source 'fine-focus sealed tube'
_diffrn_radiation_type MoK\a
_diffrn_radiation_wavelength 0.71073
_diffrn_reflns_av_R_equivalents 0.0479
_diffrn_reflns_av_sigmaI/netI 0.0515
_diffrn_reflns_limit_h_max 15
_diffrn_reflns_limit_h_min -15
_diffrn_reflns_limit_k_max 16
_diffrn_reflns_limit_k_min -16
_diffrn_reflns_limit_l_max 17
_diffrn_reflns_limit_l_min -17
_diffrn_reflns_number 25055
_diffrn_reflns_theta_full 25.00
_diffrn_reflns_theta_max 26.00
_diffrn_reflns_theta_min 1.58
_diffrn_standards_number 0
_exptl_absorpt_coefficient_mu 0.487
_exptl_absorpt_correction_T_max 0.9132
_exptl_absorpt_correction_T_min 0.7965
_exptl_absorpt_correction_type multi-scan
_exptl_absorpt_process_details '(SADABS; Sheldrick, 2001)'
_exptl_crystal_colour purple
_exptl_crystal_density_diffrn 1.495
_exptl_crystal_density_method 'not measured'
_exptl_crystal_description prism
_exptl_crystal_F_000 966
_exptl_crystal_size_max 0.49
_exptl_crystal_size_mid 0.38
_exptl_crystal_size_min 0.19
_refine_diff_density_max 1.621
_refine_diff_density_min -0.832
_refine_ls_extinction_method none
_refine_ls_goodness_of_fit_ref 1.001
_refine_ls_hydrogen_treatment constr
_refine_ls_matrix_type full
_refine_ls_number_parameters 586
_refine_ls_number_reflns 8187
_refine_ls_number_restraints 0
_refine_ls_restrained_S_all 1.001
_refine_ls_R_factor_all 0.0681
_refine_ls_R_factor_gt 0.0545
_refine_ls_shift/su_max 0.000
_refine_ls_shift/su_mean 0.000
_refine_ls_structure_factor_coef Fsqd
_refine_ls_weighting_details 'calc w=1/[\s^2^(Fo^2^)+(0.0820P)^2^+3.4200P] where P=(Fo^2^+2Fc^2^)/3'
_refine_ls_weighting_scheme calc
_refine_ls_wR_factor_gt 0.1468
_refine_ls_wR_factor_ref 0.1554
_reflns_number_gt 6693
_reflns_number_total 8187
_reflns_threshold_expression I>2\s(I)
_cod_data_source_file bv2171.cif
_cod_data_source_block I
_cod_database_code 2228990
_cod_database_fobs_code 2228990

loop_
_symmetry_equiv_pos_as_xyz
'x, y, z'
'-x, -y, -z'

loop_
_atom_site_type_symbol
_atom_site_label
_atom_site_fract_x
_atom_site_fract_y
_atom_site_fract_z
_atom_site_U_iso_or_equiv
_atom_site_adp_type
_atom_site_calc_flag
_atom_site_refinement_flags
_atom_site_occupancy
_atom_site_disorder_assembly
_atom_site_disorder_group
Fe Fe1 0.42277(4) 0.30132(3) 0.34621(3) 0.01581(13) Uani d . 1 . .
S S1 0.59702(8) 0.21512(7) 0.26618(7) 0.0276(2) Uani d . 1 . .
F F1 0.6429(3) 0.2189(3) 0.1011(2) 0.0762(10) Uani d . 1 . .
F F2 0.4999(3) 0.2899(3) 0.0886(2) 0.0750(9) Uani d . 1 . .
F F3 0.4704(2) 0.1228(2) 0.0792(2) 0.0661(8) Uani d . 1 . .
O O1 0.7771(2) 0.05917(18) 0.96773(17) 0.0244(5) Uani d . 1 . .
O O2 1.09252(19) 0.81551(17) 0.47718(18) 0.0250(5) Uani d . 1 . .
O O3 0.0686(2) 0.55562(17) -0.26646(17) 0.0251(5) Uani d . 1 . .
O O4 -0.27784(19) -0.19225(17) 0.18668(18) 0.0257(5) Uani d . 1 . .
O O5 0.4856(2) 0.21102(17) 0.27749(17) 0.0240(5) Uani d . 1 . .
O O6 0.6331(3) 0.1210(2) 0.2908(2) 0.0445(7) Uani d . 1 . .
O O7 0.6838(2) 0.3117(2) 0.3069(2) 0.0397(7) Uani d . 1 . .
N N1 0.3634(2) 0.19301(19) 0.42998(18) 0.0146(5) Uani d . 1 . .
N N2 0.5656(2) 0.36534(19) 0.48099(18) 0.0154(5) Uani d . 1 . .
N N3 0.4583(2) 0.43788(19) 0.28462(19) 0.0166(5) Uani d . 1 . .
N N4 0.2496(2) 0.27372(19) 0.24044(19) 0.0152(5) Uani d . 1 . .
C C1 0.2525(2) 0.1225(2) 0.3977(2) 0.0157(6) Uani d . 1 . .
C C2 0.2513(3) 0.0513(2) 0.4738(2) 0.0182(6) Uani d . 1 . .
H H2 0.1857 -0.0039 0.4703 0.022 Uiso calc R 1 . .
C C3 0.3616(3) 0.0774(2) 0.5521(2) 0.0177(6) Uani d . 1 . .
H H3 0.3878 0.0429 0.6130 0.021 Uiso calc R 1 . .
C C4 0.4310(3) 0.1665(2) 0.5259(2) 0.0157(6) Uani d . 1 . .
C C5 0.5448(2) 0.2237(2) 0.5926(2) 0.0150(6) Uani d . 1 . .
C C6 0.6047(3) 0.3192(2) 0.5722(2) 0.0165(6) Uani d . 1 . .
C C7 0.7186(3) 0.3820(2) 0.6418(2) 0.0216(7) Uani d . 1 . .
H H7 0.7639 0.3685 0.7101 0.026 Uiso calc R 1 . .
C C8 0.7494(3) 0.4639(2) 0.5924(2) 0.0225(7) Uani d . 1 . .
H H8 0.8206 0.5184 0.6196 0.027 Uiso calc R 1 . .
C C9 0.6556(3) 0.4539(2) 0.4916(2) 0.0181(6) Uani d . 1 . .
C C10 0.6606(3) 0.5193(2) 0.4154(2) 0.0167(6) Uani d . 1 . .
C C11 0.5679(3) 0.5114(2) 0.3185(2) 0.0168(6) Uani d . 1 . .
C C12 0.5725(3) 0.5767(2) 0.2385(2) 0.0198(6) Uani d . 1 . .
H H12 0.6381 0.6319 0.2418 0.024 Uiso calc R 1 . .
C C13 0.4656(3) 0.5449(2) 0.1569(2) 0.0205(7) Uani d . 1 . .
H H13 0.4422 0.5741 0.0925 0.025 Uiso calc R 1 . .
C C14 0.3944(3) 0.4595(2) 0.1855(2) 0.0177(6) Uani d . 1 . .
C C15 0.2784(3) 0.4063(2) 0.1219(2) 0.0170(6) Uani d . 1 . .
C C16 0.2111(3) 0.3202(2) 0.1490(2) 0.0171(6) Uani d . 1 . .
C C17 0.0911(3) 0.2663(2) 0.0841(2) 0.0197(6) Uani d . 1 . .
H H17 0.0449 0.2821 0.0171 0.024 Uiso calc R 1 . .
C C18 0.0557(3) 0.1886(2) 0.1362(2) 0.0193(6) Uani d . 1 . .
H H18 -0.0204 0.1403 0.1129 0.023 Uiso calc R 1 . .
C C19 0.1546(3) 0.1926(2) 0.2334(2) 0.0160(6) Uani d . 1 . .
C C20 0.1537(3) 0.1212(2) 0.3061(2) 0.0162(6) Uani d . 1 . .
C C21 0.6062(2) 0.1789(2) 0.6907(2) 0.0166(6) Uani d . 1 . .
C C22 0.6269(3) 0.0815(2) 0.6880(2) 0.0175(6) Uani d . 1 . .
H H22 0.6016 0.0429 0.6227 0.021 Uiso calc R 1 . .
C C23 0.6839(3) 0.0380(2) 0.7783(2) 0.0187(6) Uani d . 1 . .
H H23 0.6977 -0.0290 0.7745 0.022 Uiso calc R 1 . .
C C24 0.7202(3) 0.0945(2) 0.8742(2) 0.0195(6) Uani d . 1 . .
C C25 0.6996(3) 0.1914(2) 0.8791(2) 0.0197(6) Uani d . 1 . .
H H25 0.7243 0.2295 0.9446 0.024 Uiso calc R 1 . .
C C26 0.6427(3) 0.2337(2) 0.7888(2) 0.0183(6) Uani d . 1 . .
H H26 0.6282 0.3004 0.7930 0.022 Uiso calc R 1 . .
C C27 0.8137(3) -0.0341(3) 0.9644(3) 0.0271(7) Uani d . 1 . .
H H27A 0.7433 -0.0918 0.9287 0.041 Uiso d R 1 . .
H H27B 0.8565 -0.0494 1.0353 0.041 Uiso d R 1 . .
H H27C 0.8666 -0.0252 0.9269 0.041 Uiso d R 1 . .
C C28 0.7758(3) 0.5982(2) 0.4346(2) 0.0161(6) Uani d . 1 . .
C C29 0.8714(3) 0.5651(2) 0.4319(2) 0.0202(7) Uani d . 1 . .
H H29 0.8638 0.4926 0.4216 0.024 Uiso calc R 1 . .
C C30 0.9782(3) 0.6349(2) 0.4436(2) 0.0186(6) Uani d . 1 . .
H H30 1.0421 0.6105 0.4396 0.022 Uiso calc R 1 . .
C C31 0.9904(3) 0.7403(2) 0.4613(2) 0.0189(6) Uani d . 1 . .
C C32 0.8951(3) 0.7751(2) 0.4638(2) 0.0195(6) Uani d . 1 . .
H H32 0.9031 0.8475 0.4750 0.023 Uiso calc R 1 . .
C C33 0.7883(3) 0.7046(2) 0.4499(2) 0.0201(6) Uani d . 1 . .
H H33 0.7232 0.7290 0.4509 0.024 Uiso calc R 1 . .
C C34 1.1835(3) 0.7814(3) 0.4578(3) 0.0332(8) Uani d . 1 . .
H H34A 1.2115 0.7313 0.5066 0.050 Uiso d R 1 . .
H H34B 1.2505 0.8415 0.4671 0.050 Uiso d R 1 . .
H H34C 1.1507 0.7483 0.3866 0.050 Uiso d R 1 . .
C C35 0.2212(3) 0.4458(2) 0.0198(2) 0.0177(6) Uani d . 1 . .
C C36 0.2233(3) 0.4045(3) -0.0703(3) 0.0267(7) Uani d . 1 . .
H H36 0.2605 0.3491 -0.0673 0.032 Uiso calc R 1 . .
C C37 0.1721(3) 0.4426(3) -0.1642(3) 0.0287(8) Uani d . 1 . .
H H37 0.1745 0.4134 -0.2250 0.034 Uiso calc R 1 . .
C C38 0.1172(3) 0.5235(2) -0.1702(2) 0.0212(7) Uani d . 1 . .
C C39 0.1138(3) 0.5647(3) -0.0813(3) 0.0290(8) Uani d . 1 . .
H H39 0.0766 0.6200 -0.0843 0.035 Uiso calc R 1 . .
C C40 0.1649(3) 0.5252(3) 0.0127(3) 0.0278(8) Uani d . 1 . .
H H40 0.1610 0.5533 0.0733 0.033 Uiso calc R 1 . .
C C41 0.0405(3) 0.6529(3) -0.2709(3) 0.0325(8) Uani d . 1 . .
H H41A -0.0270 0.6479 -0.2504 0.049 Uiso d R 1 . .
H H41B 0.0189 0.6728 -0.3418 0.049 Uiso d R 1 . .
H H41C 0.1100 0.7057 -0.2235 0.049 Uiso d R 1 . .
C C42 0.0408(3) 0.0381(2) 0.2828(2) 0.0174(6) Uani d . 1 . .
C C43 0.0337(3) -0.0649(2) 0.2547(2) 0.0204(7) Uani d . 1 . .
H H43 0.1031 -0.0833 0.2560 0.024 Uiso calc R 1 . .
C C44 -0.0729(3) -0.1404(2) 0.2252(2) 0.0211(7) Uani d . 1 . .
H H44 -0.0765 -0.2102 0.2062 0.025 Uiso calc R 1 . .
C C45 -0.1751(3) -0.1142(2) 0.2231(2) 0.0193(6) Uani d . 1 . .
C C46 -0.1682(3) -0.0132(3) 0.2556(2) 0.0221(7) Uani d . 1 . .
H H46 -0.2364 0.0047 0.2579 0.026 Uiso calc R 1 . .
C C47 -0.0604(3) 0.0612(2) 0.2847(2) 0.0213(7) Uani d . 1 . .
H H47 -0.0559 0.1303 0.3067 0.026 Uiso calc R 1 . .
C C48 -0.3848(3) -0.1651(3) 0.1751(3) 0.0298(8) Uani d . 1 . .
H H48A -0.3828 -0.1472 0.2437 0.045 Uiso d R 1 . .
H H48B -0.4533 -0.2242 0.1391 0.045 Uiso d R 1 . .
H H48C -0.3922 -0.1051 0.1346 0.045 Uiso d R 1 . .
C C49 0.5495(4) 0.2124(4) 0.1254(3) 0.0484(11) Uani d . 1 . .

loop_
_atom_site_aniso_label
_atom_site_aniso_U_11
_atom_site_aniso_U_22
_atom_site_aniso_U_33
_atom_site_aniso_U_12
_atom_site_aniso_U_13
_atom_site_aniso_U_23
Fe1 0.0136(2) 0.0161(2) 0.0146(2) 0.00055(16) 0.00399(17) 0.00446(16)
S1 0.0271(4) 0.0292(5) 0.0285(5) 0.0072(4) 0.0128(4) 0.0045(4)
F1 0.0607(17) 0.123(3) 0.0529(17) -0.0032(17) 0.0468(15) -0.0094(17)
F2 0.102(2) 0.091(2) 0.0490(17) 0.052(2) 0.0317(17) 0.0329(16)
F3 0.0576(16) 0.089(2) 0.0392(15) -0.0046(15) 0.0190(13) -0.0201(14)
O1 0.0278(12) 0.0260(12) 0.0162(11) 0.0093(10) 0.0036(9) 0.0065(9)
O2 0.0169(11) 0.0203(12) 0.0372(14) 0.0004(9) 0.0125(10) 0.0049(10)
O3 0.0341(13) 0.0261(12) 0.0159(11) 0.0140(10) 0.0071(10) 0.0088(9)
O4 0.0186(11) 0.0220(12) 0.0294(13) -0.0055(9) 0.0081(10) 0.0017(10)
O5 0.0270(12) 0.0186(11) 0.0254(12) -0.0027(9) 0.0144(10) -0.0034(9)
O6 0.0469(16) 0.0382(16) 0.0567(19) 0.0203(13) 0.0239(15) 0.0111(14)
O7 0.0303(13) 0.0364(15) 0.0507(17) 0.0001(11) 0.0192(13) -0.0005(13)
N1 0.0128(11) 0.0153(12) 0.0133(12) 0.0018(9) 0.0034(10) 0.0032(10)
N2 0.0127(11) 0.0166(12) 0.0148(12) 0.0022(10) 0.0043(10) 0.0044(10)
N3 0.0151(12) 0.0152(12) 0.0175(13) 0.0028(10) 0.0050(10) 0.0056(10)
N4 0.0138(11) 0.0145(12) 0.0157(12) 0.0020(10) 0.0049(10) 0.0042(10)
C1 0.0138(13) 0.0144(14) 0.0194(15) 0.0027(11) 0.0075(12) 0.0024(12)
C2 0.0170(14) 0.0154(15) 0.0188(15) -0.0001(12) 0.0058(12) 0.0031(12)
C3 0.0207(15) 0.0158(15) 0.0169(15) 0.0038(12) 0.0082(12) 0.0055(12)
C4 0.0170(14) 0.0152(14) 0.0163(15) 0.0039(12) 0.0079(12) 0.0023(11)
C5 0.0145(13) 0.0177(15) 0.0143(14) 0.0048(11) 0.0067(11) 0.0033(11)
C6 0.0169(14) 0.0162(15) 0.0152(15) 0.0024(12) 0.0061(12) 0.0032(11)
C7 0.0177(15) 0.0251(17) 0.0170(15) 0.0005(13) 0.0044(12) 0.0036(13)
C8 0.0190(15) 0.0227(16) 0.0201(16) -0.0015(13) 0.0057(13) 0.0035(13)
C9 0.0154(14) 0.0205(15) 0.0162(15) -0.0001(12) 0.0066(12) -0.0020(12)
C10 0.0165(14) 0.0118(14) 0.0191(15) 0.0003(11) 0.0061(12) 0.0013(11)
C11 0.0159(14) 0.0145(14) 0.0199(15) 0.0029(11) 0.0073(12) 0.0033(12)
C12 0.0186(15) 0.0156(15) 0.0244(17) 0.0028(12) 0.0084(13) 0.0069(12)
C13 0.0222(15) 0.0200(16) 0.0197(16) 0.0059(13) 0.0083(13) 0.0084(12)
C14 0.0199(14) 0.0152(14) 0.0184(15) 0.0046(12) 0.0080(12) 0.0049(12)
C15 0.0192(14) 0.0166(15) 0.0150(15) 0.0060(12) 0.0058(12) 0.0042(12)
C16 0.0170(14) 0.0183(15) 0.0155(15) 0.0061(12) 0.0051(12) 0.0037(12)
C17 0.0166(14) 0.0224(16) 0.0165(15) 0.0042(12) 0.0029(12) 0.0044(12)
C18 0.0135(13) 0.0218(16) 0.0184(16) 0.0025(12) 0.0028(12) 0.0024(12)
C19 0.0149(14) 0.0149(14) 0.0169(15) 0.0032(11) 0.0052(12) 0.0015(11)
C20 0.0142(13) 0.0144(14) 0.0191(15) 0.0011(11) 0.0070(12) 0.0010(12)
C21 0.0112(13) 0.0206(15) 0.0165(15) 0.0007(11) 0.0059(11) 0.0055(12)
C22 0.0152(14) 0.0179(15) 0.0177(15) 0.0015(12) 0.0060(12) 0.0003(12)
C23 0.0163(14) 0.0180(15) 0.0197(16) 0.0033(12) 0.0051(12) 0.0042(12)
C24 0.0148(14) 0.0275(17) 0.0151(15) 0.0056(12) 0.0045(12) 0.0097(13)
C25 0.0213(15) 0.0218(16) 0.0132(15) 0.0005(12) 0.0067(12) -0.0009(12)
C26 0.0175(14) 0.0179(15) 0.0199(16) 0.0041(12) 0.0081(12) 0.0022(12)
C27 0.0313(18) 0.0237(17) 0.0212(17) 0.0118(14) 0.0022(14) 0.0078(14)
C28 0.0160(14) 0.0170(15) 0.0127(14) 0.0004(12) 0.0049(11) 0.0036(11)
C29 0.0216(15) 0.0157(15) 0.0211(16) 0.0026(12) 0.0074(13) 0.0031(12)
C30 0.0169(14) 0.0170(15) 0.0240(16) 0.0075(12) 0.0085(12) 0.0053(12)
C31 0.0168(14) 0.0190(15) 0.0183(15) 0.0001(12) 0.0068(12) 0.0059(12)
C32 0.0214(15) 0.0131(14) 0.0228(16) 0.0029(12) 0.0083(13) 0.0009(12)
C33 0.0203(15) 0.0199(16) 0.0214(16) 0.0048(12) 0.0098(13) 0.0022(12)
C34 0.0259(17) 0.0298(19) 0.048(2) 0.0055(15) 0.0195(17) 0.0093(16)
C35 0.0160(14) 0.0154(14) 0.0179(15) 0.0001(11) 0.0048(12) 0.0038(12)
C36 0.0357(19) 0.0292(18) 0.0211(17) 0.0199(15) 0.0108(14) 0.0073(14)
C37 0.041(2) 0.0329(19) 0.0177(17) 0.0203(16) 0.0114(15) 0.0047(14)
C38 0.0235(15) 0.0219(16) 0.0162(15) 0.0056(13) 0.0057(13) 0.0072(12)
C39 0.0392(19) 0.0282(18) 0.0219(17) 0.0206(16) 0.0074(15) 0.0066(14)
C40 0.041(2) 0.0302(18) 0.0161(16) 0.0180(16) 0.0099(15) 0.0048(14)
C41 0.044(2) 0.0240(18) 0.0218(18) 0.0121(16) 0.0031(16) 0.0075(14)
C42 0.0145(13) 0.0190(15) 0.0138(14) -0.0007(12) 0.0031(11) 0.0036(12)
C43 0.0189(15) 0.0219(16) 0.0194(16) 0.0050(12) 0.0066(12) 0.0065(12)
C44 0.0216(15) 0.0150(15) 0.0212(16) 0.0019(12) 0.0043(13) 0.0038(12)
C45 0.0160(14) 0.0200(15) 0.0163(15) -0.0025(12) 0.0045(12) 0.0060(12)
C46 0.0162(14) 0.0267(17) 0.0230(16) 0.0027(13) 0.0090(13) 0.0028(13)
C47 0.0206(15) 0.0184(15) 0.0234(17) 0.0023(12) 0.0087(13) 0.0019(13)
C48 0.0178(15) 0.0306(19) 0.0331(19) -0.0042(14) 0.0074(14) -0.0001(15)
C49 0.050(3) 0.062(3) 0.035(2) 0.009(2) 0.022(2) 0.004(2)

loop_
_atom_type_symbol
_atom_type_description
_atom_type_scat_dispersion_real
_atom_type_scat_dispersion_imag
_atom_type_scat_source
C C 0.0033 0.0016 'International Tables Vol C Tables 4.2.6.8 and 6.1.1.4'
H H 0.0000 0.0000 'International Tables Vol C Tables 4.2.6.8 and 6.1.1.4'
N N 0.0061 0.0033 'International Tables Vol C Tables 4.2.6.8 and 6.1.1.4'
O O 0.0106 0.0060 'International Tables Vol C Tables 4.2.6.8 and 6.1.1.4'
F F 0.0171 0.0103 'International Tables Vol C Tables 4.2.6.8 and 6.1.1.4'
S S 0.1246 0.1234 'International Tables Vol C Tables 4.2.6.8 and 6.1.1.4'
Fe Fe 0.3463 0.8444 'International Tables Vol C Tables 4.2.6.8 and 6.1.1.4'

loop_
_geom_angle_atom_site_label_1
_geom_angle_atom_site_label_2
_geom_angle_atom_site_label_3
_geom_angle_site_symmetry_1
_geom_angle_site_symmetry_3
_geom_angle
_geom_angle_publ_flag
O5 Fe1 N3 . . 100.90(10) ?
O5 Fe1 N1 . . 97.98(9) ?
N3 Fe1 N1 . . 161.10(10) ?
O5 Fe1 N2 . . 104.03(10) ?
N3 Fe1 N2 . . 88.27(10) ?
N1 Fe1 N2 . . 87.93(9) ?
O5 Fe1 N4 . . 100.32(10) ?
N3 Fe1 N4 . . 88.03(10) ?
N1 Fe1 N4 . . 87.84(9) ?
N2 Fe1 N4 . . 155.63(10) ?
O7 S1 O6 . . 118.73(17) ?
O7 S1 O5 . . 113.57(15) ?
O6 S1 O5 . . 111.28(15) ?
O7 S1 C49 . . 105.08(19) ?
O6 S1 C49 . . 104.7(2) ?
O5 S1 C49 . . 101.26(18) ?
C24 O1 C27 . . 117.0(2) ?
C31 O2 C34 . . 115.8(3) ?
C38 O3 C41 . . 116.9(3) ?
C45 O4 C48 . . 116.9(3) ?
S1 O5 Fe1 . . 137.11(13) ?
C4 N1 C1 . . 105.7(2) ?
C4 N1 Fe1 . . 126.53(18) ?
C1 N1 Fe1 . . 127.30(19) ?
C6 N2 C9 . . 106.1(2) ?
C6 N2 Fe1 . . 126.95(19) ?
C9 N2 Fe1 . . 125.77(19) ?
C14 N3 C11 . . 105.4(2) ?
C14 N3 Fe1 . . 125.80(19) ?
C11 N3 Fe1 . . 125.9(2) ?
C19 N4 C16 . . 105.7(2) ?
C19 N4 Fe1 . . 127.4(2) ?
C16 N4 Fe1 . . 125.57(18) ?
N1 C1 C20 . . 126.1(3) ?
N1 C1 C2 . . 110.1(2) ?
C20 C1 C2 . . 123.8(3) ?
C3 C2 C1 . . 107.1(3) ?
C3 C2 H2 . . 126.5 ?
C1 C2 H2 . . 126.5 ?
C2 C3 C4 . . 107.4(3) ?
C2 C3 H3 . . 126.3 ?
C4 C3 H3 . . 126.3 ?
N1 C4 C5 . . 125.6(3) ?
N1 C4 C3 . . 109.6(2) ?
C5 C4 C3 . . 124.5(3) ?
C4 C5 C6 . . 123.9(3) ?
C4 C5 C21 . . 117.4(3) ?
C6 C5 C21 . . 118.6(3) ?
N2 C6 C5 . . 125.5(3) ?
N2 C6 C7 . . 109.5(2) ?
C5 C6 C7 . . 125.0(3) ?
C8 C7 C6 . . 107.3(3) ?
C8 C7 H7 . . 126.3 ?
C6 C7 H7 . . 126.3 ?
C7 C8 C9 . . 107.8(3) ?
C7 C8 H8 . . 126.1 ?
C9 C8 H8 . . 126.1 ?
C10 C9 N2 . . 126.5(3) ?
C10 C9 C8 . . 124.1(3) ?
N2 C9 C8 . . 109.2(3) ?
C9 C10 C11 . . 124.1(3) ?
C9 C10 C28 . . 118.4(3) ?
C11 C10 C28 . . 117.3(3) ?
N3 C11 C10 . . 125.2(3) ?
N3 C11 C12 . . 110.1(3) ?
C10 C11 C12 . . 124.7(3) ?
C13 C12 C11 . . 107.0(3) ?
C13 C12 H12 . . 126.5 ?
C11 C12 H12 . . 126.5 ?
C12 C13 C14 . . 107.5(3) ?
C12 C13 H13 . . 126.2 ?
C14 C13 H13 . . 126.2 ?
N3 C14 C15 . . 125.6(3) ?
N3 C14 C13 . . 110.0(3) ?
C15 C14 C13 . . 124.4(3) ?
C14 C15 C16 . . 124.0(3) ?
C14 C15 C35 . . 117.7(3) ?
C16 C15 C35 . . 118.2(3) ?
N4 C16 C15 . . 125.9(3) ?
N4 C16 C17 . . 110.0(2) ?
C15 C16 C17 . . 124.1(3) ?
C18 C17 C16 . . 107.1(3) ?
C18 C17 H17 . . 126.4 ?
C16 C17 H17 . . 126.4 ?
C17 C18 C19 . . 107.3(3) ?
C17 C18 H18 . . 126.3 ?
C19 C18 H18 . . 126.3 ?
N4 C19 C20 . . 126.2(3) ?
N4 C19 C18 . . 109.8(2) ?
C20 C19 C18 . . 124.0(3) ?
C19 C20 C1 . . 123.5(3) ?
C19 C20 C42 . . 117.6(3) ?
C1 C20 C42 . . 118.9(3) ?
C22 C21 C26 . . 117.8(3) ?
C22 C21 C5 . . 120.9(3) ?
C26 C21 C5 . . 121.4(3) ?
C21 C22 C23 . . 122.0(3) ?
C21 C22 H22 . . 119.0 ?
C23 C22 H22 . . 119.0 ?
C22 C23 C24 . . 119.0(3) ?
C22 C23 H23 . . 120.5 ?
C24 C23 H23 . . 120.5 ?
O1 C24 C25 . . 116.0(3) ?
O1 C24 C23 . . 123.8(3) ?
C25 C24 C23 . . 120.2(3) ?
C24 C25 C26 . . 120.2(3) ?
C24 C25 H25 . . 119.9 ?
C26 C25 H25 . . 119.9 ?
C25 C26 C21 . . 120.8(3) ?
C25 C26 H26 . . 119.6 ?
C21 C26 H26 . . 119.6 ?
O1 C27 H27A . . 109.5 ?
O1 C27 H27B . . 109.5 ?
H27A C27 H27B . . 109.5 ?
O1 C27 H27C . . 109.5 ?
H27A C27 H27C . . 109.5 ?
H27B C27 H27C . . 109.5 ?
C29 C28 C33 . . 118.5(3) ?
C29 C28 C10 . . 119.2(3) ?
C33 C28 C10 . . 122.3(3) ?
C28 C29 C30 . . 121.9(3) ?
C28 C29 H29 . . 119.1 ?
C30 C29 H29 . . 119.1 ?
C31 C30 C29 . . 119.1(3) ?
C31 C30 H30 . . 120.5 ?
C29 C30 H30 . . 120.5 ?
O2 C31 C30 . . 124.1(3) ?
O2 C31 C32 . . 116.1(3) ?
C30 C31 C32 . . 119.8(3) ?
C33 C32 C31 . . 120.3(3) ?
C33 C32 H32 . . 119.8 ?
C31 C32 H32 . . 119.8 ?
C32 C33 C28 . . 120.4(3) ?
C32 C33 H33 . . 119.8 ?
C28 C33 H33 . . 119.8 ?
O2 C34 H34A . . 109.5 ?
O2 C34 H34B . . 109.5 ?
H34A C34 H34B . . 109.5 ?
O2 C34 H34C . . 109.5 ?
H34A C34 H34C . . 109.5 ?
H34B C34 H34C . . 109.5 ?
C40 C35 C36 . . 118.2(3) ?
C40 C35 C15 . . 120.6(3) ?
C36 C35 C15 . . 121.2(3) ?
C37 C36 C35 . . 121.0(3) ?
C37 C36 H36 . . 119.5 ?
C35 C36 H36 . . 119.5 ?
C36 C37 C38 . . 120.4(3) ?
C36 C37 H37 . . 119.8 ?
C38 C37 H37 . . 119.8 ?
O3 C38 C39 . . 124.7(3) ?
O3 C38 C37 . . 116.2(3) ?
C39 C38 C37 . . 119.1(3) ?
C38 C39 C40 . . 120.0(3) ?
C38 C39 H39 . . 120.0 ?
C40 C39 H39 . . 120.0 ?
C35 C40 C39 . . 121.3(3) ?
C35 C40 H40 . . 119.3 ?
C39 C40 H40 . . 119.3 ?
O3 C41 H41A . . 109.5 ?
O3 C41 H41B . . 109.5 ?
H41A C41 H41B . . 109.5 ?
O3 C41 H41C . . 109.5 ?
H41A C41 H41C . . 109.5 ?
H41B C41 H41C . . 109.5 ?
C47 C42 C43 . . 118.0(3) ?
C47 C42 C20 . . 121.4(3) ?
C43 C42 C20 . . 120.5(3) ?
C44 C43 C42 . . 120.8(3) ?
C44 C43 H43 . . 119.6 ?
C42 C43 H43 . . 119.6 ?
C43 C44 C45 . . 120.1(3) ?
C43 C44 H44 . . 120.0 ?
C45 C44 H44 . . 120.0 ?
O4 C45 C46 . . 124.2(3) ?
O4 C45 C44 . . 116.0(3) ?
C46 C45 C44 . . 119.8(3) ?
C47 C46 C45 . . 119.0(3) ?
C47 C46 H46 . . 120.5 ?
C45 C46 H46 . . 120.5 ?
C42 C47 C46 . . 122.2(3) ?
C42 C47 H47 . . 118.9 ?
C46 C47 H47 . . 118.9 ?
O4 C48 H48A . . 109.5 ?
O4 C48 H48B . . 109.5 ?
H48A C48 H48B . . 109.5 ?
O4 C48 H48C . . 109.5 ?
H48A C48 H48C . . 109.5 ?
H48B C48 H48C . . 109.5 ?
F1 C49 F2 . . 109.3(4) ?
F1 C49 F3 . . 107.7(4) ?
F2 C49 F3 . . 108.5(4) ?
F1 C49 S1 . . 109.3(3) ?
F2 C49 S1 . . 111.9(3) ?
F3 C49 S1 . . 110.1(3) ?

loop_
_geom_bond_atom_site_label_1
_geom_bond_atom_site_label_2
_geom_bond_site_symmetry_2
_geom_bond_distance
_geom_bond_publ_flag
Fe1 O5 . 2.001(2) ?
Fe1 N3 . 2.038(2) ?
Fe1 N1 . 2.043(2) ?
Fe1 N2 . 2.047(2) ?
Fe1 N4 . 2.049(2) ?
S1 O7 . 1.422(3) ?
S1 O6 . 1.424(3) ?
S1 O5 . 1.452(2) ?
S1 C49 . 1.828(4) ?
F1 C49 . 1.324(5) ?
F2 C49 . 1.328(6) ?
F3 C49 . 1.331(5) ?
O1 C24 . 1.375(4) ?
O1 C27 . 1.423(4) ?
O2 C31 . 1.366(3) ?
O2 C34 . 1.433(4) ?
O3 C38 . 1.367(4) ?
O3 C41 . 1.411(4) ?
O4 C45 . 1.365(3) ?
O4 C48 . 1.418(4) ?
N1 C4 . 1.384(4) ?
N1 C1 . 1.386(3) ?
N2 C6 . 1.383(4) ?
N2 C9 . 1.388(4) ?
N3 C14 . 1.382(4) ?
N3 C11 . 1.391(4) ?
N4 C19 . 1.377(4) ?
N4 C16 . 1.388(4) ?
C1 C20 . 1.398(4) ?
C1 C2 . 1.428(4) ?
C2 C3 . 1.359(4) ?
C2 H2 . 0.9500 ?
C3 C4 . 1.434(4) ?
C3 H3 . 0.9500 ?
C4 C5 . 1.398(4) ?
C5 C6 . 1.405(4) ?
C5 C21 . 1.497(4) ?
C6 C7 . 1.434(4) ?
C7 C8 . 1.350(4) ?
C7 H7 . 0.9500 ?
C8 C9 . 1.431(4) ?
C8 H8 . 0.9500 ?
C9 C10 . 1.388(4) ?
C10 C11 . 1.393(4) ?
C10 C28 . 1.500(4) ?
C11 C12 . 1.430(4) ?
C12 C13 . 1.357(4) ?
C12 H12 . 0.9500 ?
C13 C14 . 1.430(4) ?
C13 H13 . 0.9500 ?
C14 C15 . 1.390(4) ?
C15 C16 . 1.399(4) ?
C15 C35 . 1.493(4) ?
C16 C17 . 1.431(4) ?
C17 C18 . 1.354(4) ?
C17 H17 . 0.9500 ?
C18 C19 . 1.439(4) ?
C18 H18 . 0.9500 ?
C19 C20 . 1.394(4) ?
C20 C42 . 1.498(4) ?
C21 C22 . 1.381(4) ?
C21 C26 . 1.410(4) ?
C22 C23 . 1.395(4) ?
C22 H22 . 0.9500 ?
C23 C24 . 1.395(4) ?
C23 H23 . 0.9500 ?
C24 C25 . 1.376(5) ?
C25 C26 . 1.387(4) ?
C25 H25 . 0.9500 ?
C26 H26 . 0.9500 ?
C27 H27A . 0.9800 ?
C27 H27B . 0.9800 ?
C27 H27C . 0.9800 ?
C28 C29 . 1.381(4) ?
C28 C33 . 1.390(4) ?
C29 C30 . 1.389(4) ?
C29 H29 . 0.9500 ?
C30 C31 . 1.383(4) ?
C30 H30 . 0.9500 ?
C31 C32 . 1.389(4) ?
C32 C33 . 1.385(4) ?
C32 H32 . 0.9500 ?
C33 H33 . 0.9500 ?
C34 H34A . 0.9800 ?
C34 H34B . 0.9800 ?
C34 H34C . 0.9800 ?
C35 C40 . 1.382(5) ?
C35 C36 . 1.389(4) ?
C36 C37 . 1.380(5) ?
C36 H36 . 0.9500 ?
C37 C38 . 1.390(5) ?
C37 H37 . 0.9500 ?
C38 C39 . 1.380(5) ?
C39 C40 . 1.391(5) ?
C39 H39 . 0.9500 ?
C40 H40 . 0.9500 ?
C41 H41A . 0.9800 ?
C41 H41B . 0.9800 ?
C41 H41C . 0.9800 ?
C42 C47 . 1.381(4) ?
C42 C43 . 1.395(4) ?
C43 C44 . 1.382(4) ?
C43 H43 . 0.9500 ?
C44 C45 . 1.392(5) ?
C44 H44 . 0.9500 ?
C45 C46 . 1.388(5) ?
C46 C47 . 1.385(4) ?
C46 H46 . 0.9500 ?
C47 H47 . 0.9500 ?
C48 H48A . 0.9800 ?
C48 H48B . 0.9800 ?
C48 H48C . 0.9800 ?

loop_
_geom_torsion_atom_site_label_1
_geom_torsion_atom_site_label_2
_geom_torsion_atom_site_label_3
_geom_torsion_atom_site_label_4
_geom_torsion_site_symmetry_1
_geom_torsion_site_symmetry_2
_geom_torsion_site_symmetry_3
_geom_torsion_site_symmetry_4
_geom_torsion
_geom_torsion_publ_flag
O7 S1 O5 Fe1 . . . . -6.4(3) ?
O6 S1 O5 Fe1 . . . . 130.7(2) ?
C49 S1 O5 Fe1 . . . . -118.5(2) ?
N3 Fe1 O5 S1 . . . . 54.0(2) ?
N1 Fe1 O5 S1 . . . . -126.8(2) ?
N2 Fe1 O5 S1 . . . . -36.9(2) ?
N4 Fe1 O5 S1 . . . . 144.0(2) ?
O5 Fe1 N1 C4 . . . . 84.0(2) ?
N3 Fe1 N1 C4 . . . . -98.4(4) ?
N2 Fe1 N1 C4 . . . . -19.9(2) ?
N4 Fe1 N1 C4 . . . . -175.9(2) ?
O5 Fe1 N1 C1 . . . . -87.3(2) ?
N3 Fe1 N1 C1 . . . . 90.3(4) ?
N2 Fe1 N1 C1 . . . . 168.8(2) ?
N4 Fe1 N1 C1 . . . . 12.8(2) ?
O5 Fe1 N2 C6 . . . . -81.0(3) ?
N3 Fe1 N2 C6 . . . . 178.2(3) ?
N1 Fe1 N2 C6 . . . . 16.7(2) ?
N4 Fe1 N2 C6 . . . . 96.9(3) ?
O5 Fe1 N2 C9 . . . . 84.7(3) ?
N3 Fe1 N2 C9 . . . . -16.1(3) ?
N1 Fe1 N2 C9 . . . . -177.6(3) ?
N4 Fe1 N2 C9 . . . . -97.5(3) ?
O5 Fe1 N3 C14 . . . . 76.4(3) ?
N1 Fe1 N3 C14 . . . . -101.2(4) ?
N2 Fe1 N3 C14 . . . . -179.6(3) ?
N4 Fe1 N3 C14 . . . . -23.7(2) ?
O5 Fe1 N3 C11 . . . . -81.4(2) ?
N1 Fe1 N3 C11 . . . . 101.0(3) ?
N2 Fe1 N3 C11 . . . . 22.6(2) ?
N4 Fe1 N3 C11 . . . . 178.5(2) ?
O5 Fe1 N4 C19 . . . . 84.7(3) ?
N3 Fe1 N4 C19 . . . . -174.6(3) ?
N1 Fe1 N4 C19 . . . . -13.1(3) ?
N2 Fe1 N4 C19 . . . . -93.2(3) ?
O5 Fe1 N4 C16 . . . . -80.6(2) ?
N3 Fe1 N4 C16 . . . . 20.2(2) ?
N1 Fe1 N4 C16 . . . . -178.3(2) ?
N2 Fe1 N4 C16 . . . . 101.6(3) ?
C4 N1 C1 C20 . . . . 178.0(3) ?
Fe1 N1 C1 C20 . . . . -9.3(4) ?
C4 N1 C1 C2 . . . . -0.3(3) ?
Fe1 N1 C1 C2 . . . . 172.4(2) ?
N1 C1 C2 C3 . . . . -0.6(4) ?
C20 C1 C2 C3 . . . . -179.0(3) ?
C1 C2 C3 C4 . . . . 1.2(3) ?
C1 N1 C4 C5 . . . . -172.5(3) ?
Fe1 N1 C4 C5 . . . . 14.7(4) ?
C1 N1 C4 C3 . . . . 1.1(3) ?
Fe1 N1 C4 C3 . . . . -171.7(2) ?
C2 C3 C4 N1 . . . . -1.5(3) ?
C2 C3 C4 C5 . . . . 172.2(3) ?
N1 C4 C5 C6 . . . . 2.4(5) ?
C3 C4 C5 C6 . . . . -170.3(3) ?
N1 C4 C5 C21 . . . . -176.8(3) ?
C3 C4 C5 C21 . . . . 10.5(4) ?
C9 N2 C6 C5 . . . . -175.7(3) ?
Fe1 N2 C6 C5 . . . . -7.8(4) ?
C9 N2 C6 C7 . . . . 2.1(3) ?
Fe1 N2 C6 C7 . . . . 170.1(2) ?
C4 C5 C6 N2 . . . . -6.0(5) ?
C21 C5 C6 N2 . . . . 173.2(3) ?
C4 C5 C6 C7 . . . . 176.5(3) ?
C21 C5 C6 C7 . . . . -4.4(5) ?
N2 C6 C7 C8 . . . . -1.5(4) ?
C5 C6 C7 C8 . . . . 176.4(3) ?
C6 C7 C8 C9 . . . . 0.2(4) ?
C6 N2 C9 C10 . . . . 173.3(3) ?
Fe1 N2 C9 C10 . . . . 5.2(5) ?
C6 N2 C9 C8 . . . . -2.0(3) ?
Fe1 N2 C9 C8 . . . . -170.1(2) ?
C7 C8 C9 C10 . . . . -174.3(3) ?
C7 C8 C9 N2 . . . . 1.1(4) ?
N2 C9 C10 C11 . . . . 7.3(5) ?
C8 C9 C10 C11 . . . . -178.1(3) ?
N2 C9 C10 C28 . . . . -167.8(3) ?
C8 C9 C10 C28 . . . . 6.9(5) ?
C14 N3 C11 C10 . . . . 179.4(3) ?
Fe1 N3 C11 C10 . . . . -19.1(4) ?
C14 N3 C11 C12 . . . . -1.7(3) ?
Fe1 N3 C11 C12 . . . . 159.8(2) ?
C9 C10 C11 N3 . . . . 0.0(5) ?
C28 C10 C11 N3 . . . . 175.2(3) ?
C9 C10 C11 C12 . . . . -178.7(3) ?
C28 C10 C11 C12 . . . . -3.6(5) ?
N3 C11 C12 C13 . . . . 1.3(4) ?
C10 C11 C12 C13 . . . . -179.8(3) ?
C11 C12 C13 C14 . . . . -0.4(4) ?
C11 N3 C14 C15 . . . . -178.9(3) ?
Fe1 N3 C14 C15 . . . . 19.6(4) ?
C11 N3 C14 C13 . . . . 1.4(3) ?
Fe1 N3 C14 C13 . . . . -160.1(2) ?
C12 C13 C14 N3 . . . . -0.7(4) ?
C12 C13 C14 C15 . . . . 179.7(3) ?
N3 C14 C15 C16 . . . . -2.2(5) ?
C13 C14 C15 C16 . . . . 177.4(3) ?
N3 C14 C15 C35 . . . . 175.9(3) ?
C13 C14 C15 C35 . . . . -4.5(5) ?
C19 N4 C16 C15 . . . . -180.0(3) ?
Fe1 N4 C16 C15 . . . . -12.1(4) ?
C19 N4 C16 C17 . . . . -0.7(3) ?
Fe1 N4 C16 C17 . . . . 167.1(2) ?
C14 C15 C16 N4 . . . . -1.7(5) ?
C35 C15 C16 N4 . . . . -179.8(3) ?
C14 C15 C16 C17 . . . . 179.1(3) ?
C35 C15 C16 C17 . . . . 1.1(5) ?
N4 C16 C17 C18 . . . . 1.1(4) ?
C15 C16 C17 C18 . . . . -179.6(3) ?
C16 C17 C18 C19 . . . . -1.0(4) ?
C16 N4 C19 C20 . . . . 177.3(3) ?
Fe1 N4 C19 C20 . . . . 9.8(4) ?
C16 N4 C19 C18 . . . . 0.1(3) ?
Fe1 N4 C19 C18 . . . . -167.5(2) ?
C17 C18 C19 N4 . . . . 0.6(4) ?
C17 C18 C19 C20 . . . . -176.7(3) ?
N4 C19 C20 C1 . . . . -0.5(5) ?
C18 C19 C20 C1 . . . . 176.4(3) ?
N4 C19 C20 C42 . . . . -179.5(3) ?
C18 C19 C20 C42 . . . . -2.6(5) ?
N1 C1 C20 C19 . . . . 0.2(5) ?
C2 C1 C20 C19 . . . . 178.3(3) ?
N1 C1 C20 C42 . . . . 179.2(3) ?
C2 C1 C20 C42 . . . . -2.7(5) ?
C4 C5 C21 C22 . . . . 57.5(4) ?
C6 C5 C21 C22 . . . . -121.8(3) ?
C4 C5 C21 C26 . . . . -121.4(3) ?
C6 C5 C21 C26 . . . . 59.4(4) ?
C26 C21 C22 C23 . . . . -1.1(4) ?
C5 C21 C22 C23 . . . . 180.0(3) ?
C21 C22 C23 C24 . . . . 0.4(4) ?
C27 O1 C24 C25 . . . . -171.8(3) ?
C27 O1 C24 C23 . . . . 8.4(4) ?
C22 C23 C24 O1 . . . . -180.0(3) ?
C22 C23 C24 C25 . . . . 0.2(4) ?
O1 C24 C25 C26 . . . . -180.0(3) ?
C23 C24 C25 C26 . . . . -0.2(4) ?
C24 C25 C26 C21 . . . . -0.6(4) ?
C22 C21 C26 C25 . . . . 1.2(4) ?
C5 C21 C26 C25 . . . . -179.9(3) ?
C9 C10 C28 C29 . . . . 72.0(4) ?
C11 C10 C28 C29 . . . . -103.4(3) ?
C9 C10 C28 C33 . . . . -111.3(3) ?
C11 C10 C28 C33 . . . . 73.3(4) ?
C33 C28 C29 C30 . . . . -0.2(5) ?
C10 C28 C29 C30 . . . . 176.6(3) ?
C28 C29 C30 C31 . . . . 1.7(5) ?
C34 O2 C31 C30 . . . . 9.9(4) ?
C34 O2 C31 C32 . . . . -170.2(3) ?
C29 C30 C31 O2 . . . . 177.9(3) ?
C29 C30 C31 C32 . . . . -2.0(5) ?
O2 C31 C32 C33 . . . . -179.1(3) ?
C30 C31 C32 C33 . . . . 0.8(5) ?
C31 C32 C33 C28 . . . . 0.7(5) ?
C29 C28 C33 C32 . . . . -1.0(4) ?
C10 C28 C33 C32 . . . . -177.7(3) ?
C14 C15 C35 C40 . . . . -84.6(4) ?
C16 C15 C35 C40 . . . . 93.6(4) ?
C14 C15 C35 C36 . . . . 95.2(4) ?
C16 C15 C35 C36 . . . . -86.6(4) ?
C40 C35 C36 C37 . . . . 1.0(5) ?
C15 C35 C36 C37 . . . . -178.8(3) ?
C35 C36 C37 C38 . . . . -0.1(5) ?
C41 O3 C38 C39 . . . . 16.7(5) ?
C41 O3 C38 C37 . . . . -164.1(3) ?
C36 C37 C38 O3 . . . . -179.7(3) ?
C36 C37 C38 C39 . . . . -0.4(5) ?
O3 C38 C39 C40 . . . . 179.2(3) ?
C37 C38 C39 C40 . . . . 0.0(5) ?
C36 C35 C40 C39 . . . . -1.4(5) ?
C15 C35 C40 C39 . . . . 178.4(3) ?
C38 C39 C40 C35 . . . . 1.0(5) ?
C19 C20 C42 C47 . . . . -70.0(4) ?
C1 C20 C42 C47 . . . . 110.9(3) ?
C19 C20 C42 C43 . . . . 107.7(3) ?
C1 C20 C42 C43 . . . . -71.4(4) ?
C47 C42 C43 C44 . . . . 3.0(4) ?
C20 C42 C43 C44 . . . . -174.8(3) ?
C42 C43 C44 C45 . . . . -0.1(5) ?
C48 O4 C45 C46 . . . . 4.5(4) ?
C48 O4 C45 C44 . . . . -174.5(3) ?
C43 C44 C45 O4 . . . . 176.0(3) ?
C43 C44 C45 C46 . . . . -3.0(5) ?
O4 C45 C46 C47 . . . . -175.8(3) ?
C44 C45 C46 C47 . . . . 3.2(5) ?
C43 C42 C47 C46 . . . . -2.8(5) ?
C20 C42 C47 C46 . . . . 174.9(3) ?
C45 C46 C47 C42 . . . . -0.2(5) ?
O7 S1 C49 F1 . . . . 59.7(4) ?
O6 S1 C49 F1 . . . . -66.1(4) ?
O5 S1 C49 F1 . . . . 178.1(3) ?
O7 S1 C49 F2 . . . . -61.5(3) ?
O6 S1 C49 F2 . . . . 172.7(3) ?
O5 S1 C49 F2 . . . . 56.9(3) ?
O7 S1 C49 F3 . . . . 177.8(3) ?
O6 S1 C49 F3 . . . . 52.0(4) ?
O5 S1 C49 F3 . . . . -63.8(4) ?
